data_7019715
loop_
_publ_author_name
'Dange, Deepak'
'Choong, Sam L.'
'Schenk, Christian'
'Stasch, Andreas'
'Jones, Cameron'

_publ_section_title
;
 Synthesis and characterisation of anionic and neutral gallium(i)
 N-heterocyclic carbene analogues.
;
_journal_issue 31
_journal_name_full 'Dalton transactions (Cambridge, England : 2003)'
_journal_page_first 9304
_journal_page_last 9315
_journal_paper_doi 10.1039/c2dt30299c
_journal_volume 41
_journal_year 2012
_chemical_formula_sum 'C33 H29 N'
_chemical_formula_weight 439.57
_chemical_name_systematic
;
?
;
_space_group_IT_number 14
_symmetry_cell_setting monoclinic
_symmetry_space_group_name_Hall '-P 2yn'
_symmetry_space_group_name_H-M 'P 1 21/n 1'
_atom_sites_solution_hydrogens geom
_atom_sites_solution_primary direct
_atom_sites_solution_secondary difmap
_audit_creation_method SHELXL-97
_cell_angle_alpha 90.00
_cell_angle_beta 93.139(6)
_cell_angle_gamma 90.00
_cell_formula_units_Z 4
_cell_length_a 9.5232(15)
_cell_length_b 11.2997(15)
_cell_length_c 22.111(3)
_cell_measurement_temperature 123(2)
_cell_volume 2375.8(6)
_computing_structure_refinement 'SHELXL-97 (Sheldrick, 1997)'
_computing_structure_solution 'SHELXS-97 (Sheldrick, 1990)'
_diffrn_ambient_temperature 123(2)
_diffrn_measured_fraction_theta_full 0.998
_diffrn_measured_fraction_theta_max 0.998
_diffrn_measurement_device_type 'Oxford Gemini Ultra'
_diffrn_radiation_monochromator graphite
_diffrn_radiation_source 'Enhance (Mo) X-ray Source'
_diffrn_radiation_type MoK\a
_diffrn_radiation_wavelength 0.71073
_diffrn_reflns_av_R_equivalents 0.1468
_diffrn_reflns_av_sigmaI/netI 0.1625
_diffrn_reflns_limit_h_max 10
_diffrn_reflns_limit_h_min -11
_diffrn_reflns_limit_k_max 13
_diffrn_reflns_limit_k_min -13
_diffrn_reflns_limit_l_max 26
_diffrn_reflns_limit_l_min -26
_diffrn_reflns_number 16304
_diffrn_reflns_theta_full 25.00
_diffrn_reflns_theta_max 25.00
_diffrn_reflns_theta_min 2.91
_exptl_absorpt_coefficient_mu 0.070
_exptl_absorpt_correction_T_max 0.993
_exptl_absorpt_correction_T_min 0.988
_exptl_absorpt_correction_type multi-scan
_exptl_absorpt_process_details 'SCALE3 ABSPACK'
_exptl_crystal_colour colorless
_exptl_crystal_density_diffrn 1.229
_exptl_crystal_density_method 'not measured'
_exptl_crystal_description block
_exptl_crystal_F_000 936
_exptl_crystal_size_max 0.15
_exptl_crystal_size_mid 0.13
_exptl_crystal_size_min 0.10
_refine_diff_density_max 0.282
_refine_diff_density_min -0.309
_refine_diff_density_rms 0.059
_refine_ls_extinction_method none
_refine_ls_goodness_of_fit_ref 0.948
_refine_ls_hydrogen_treatment mixed
_refine_ls_matrix_type full
_refine_ls_number_parameters 310
_refine_ls_number_reflns 4181
_refine_ls_number_restraints 0
_refine_ls_restrained_S_all 0.948
_refine_ls_R_factor_all 0.1599
_refine_ls_R_factor_gt 0.0657
_refine_ls_shift/su_max 0.000
_refine_ls_shift/su_mean 0.000
_refine_ls_structure_factor_coef Fsqd
_refine_ls_weighting_details 'calc w=1/[\s^2^(Fo^2^)+(0.0562P)^2^+0.0000P] where P=(Fo^2^+2Fc^2^)/3'
_refine_ls_weighting_scheme calc
_refine_ls_wR_factor_gt 0.1235
_refine_ls_wR_factor_ref 0.1529
_reflns_number_gt 2044
_reflns_number_total 4181
_reflns_threshold_expression >2sigma(I)
_cod_data_source_file c2dt30299c.txt
_cod_data_source_block compound2S
_cod_original_sg_symbol_H-M P2(1)/n
_cod_database_code 7019715

loop_
_symmetry_equiv_pos_as_xyz
'x, y, z'
'-x+1/2, y+1/2, -z+1/2'
'-x, -y, -z'
'x-1/2, -y-1/2, z-1/2'

loop_
_atom_site_label
_atom_site_type_symbol
_atom_site_fract_x
_atom_site_fract_y
_atom_site_fract_z
_atom_site_U_iso_or_equiv
_atom_site_adp_type
_atom_site_occupancy
_atom_site_symmetry_multiplicity
_atom_site_calc_flag
_atom_site_refinement_flags
N1 N 0.5466(3) 0.7507(2) 0.19461(11) 0.0287(7) Uani 1 1 d .
C1 C 0.6091(3) 0.6486(3) 0.17254(13) 0.0239(8) Uani 1 1 d .
C2 C 0.7491(3) 0.6225(3) 0.18983(13) 0.0244(8) Uani 1 1 d .
C3 C 0.8070(3) 0.5178(3) 0.17055(13) 0.0252(8) Uani 1 1 d .
H3 H 0.9018 0.4999 0.1828 0.030 Uiso 1 1 calc R
C4 C 0.7319(3) 0.4383(3) 0.13421(13) 0.0247(8) Uani 1 1 d .
C5 C 0.5939(3) 0.4661(3) 0.11711(13) 0.0260(8) Uani 1 1 d .
H5 H 0.5403 0.4124 0.0921 0.031 Uiso 1 1 calc R
C6 C 0.5320(3) 0.5692(3) 0.13530(13) 0.0230(8) Uani 1 1 d .
C7 C 0.7981(4) 0.3253(3) 0.11478(15) 0.0325(9) Uani 1 1 d .
H7A H 0.8421 0.3378 0.0763 0.049 Uiso 1 1 calc R
H7B H 0.7258 0.2638 0.1097 0.049 Uiso 1 1 calc R
H7C H 0.8697 0.3003 0.1457 0.049 Uiso 1 1 calc R
C8 C 0.8356(3) 0.7126(3) 0.22665(13) 0.0259(8) Uani 1 1 d .
H8 H 0.7740 0.7429 0.2584 0.031 Uiso 1 1 calc R
C9 C 0.9632(3) 0.6565(3) 0.26015(13) 0.0255(8) Uani 1 1 d .
C10 C 1.0949(4) 0.6627(3) 0.23998(14) 0.0361(10) Uani 1 1 d .
H10 H 1.1114 0.7082 0.2050 0.043 Uiso 1 1 calc R
C11 C 1.2060(4) 0.6034(4) 0.26987(15) 0.0437(11) Uani 1 1 d .
H11 H 1.2977 0.6085 0.2552 0.052 Uiso 1 1 calc R
C12 C 1.1836(4) 0.5375(3) 0.32046(14) 0.0329(9) Uani 1 1 d .
H12 H 1.2594 0.4963 0.3407 0.039 Uiso 1 1 calc R
C13 C 1.0517(3) 0.5314(3) 0.34172(14) 0.0301(9) Uani 1 1 d .
H13 H 1.0355 0.4865 0.3770 0.036 Uiso 1 1 calc R
C14 C 0.9418(3) 0.5909(3) 0.31167(14) 0.0296(9) Uani 1 1 d .
H14 H 0.8503 0.5866 0.3266 0.036 Uiso 1 1 calc R
C15 C 0.8736(3) 0.8193(3) 0.18862(13) 0.0230(8) Uani 1 1 d .
C16 C 0.9130(3) 0.9244(3) 0.21636(15) 0.0282(8) Uani 1 1 d .
H16 H 0.9204 0.9283 0.2593 0.034 Uiso 1 1 calc R
C17 C 0.9417(3) 1.0234(3) 0.18346(15) 0.0299(9) Uani 1 1 d .
H17 H 0.9679 1.0949 0.2036 0.036 Uiso 1 1 calc R
C18 C 0.9325(3) 1.0189(3) 0.12073(15) 0.0322(9) Uani 1 1 d .
H18 H 0.9519 1.0872 0.0976 0.039 Uiso 1 1 calc R
C19 C 0.8948(4) 0.9145(3) 0.09241(15) 0.0328(9) Uani 1 1 d .
H19 H 0.8894 0.9105 0.0494 0.039 Uiso 1 1 calc R
C20 C 0.8648(4) 0.8157(3) 0.12572(14) 0.0316(9) Uani 1 1 d .
H20 H 0.8378 0.7444 0.1055 0.038 Uiso 1 1 calc R
C21 C 0.3809(3) 0.6012(3) 0.11488(14) 0.0261(8) Uani 1 1 d .
H21 H 0.3342 0.6277 0.1520 0.031 Uiso 1 1 calc R
C22 C 0.3773(3) 0.7063(3) 0.07206(13) 0.0242(8) Uani 1 1 d .
C23 C 0.4825(4) 0.7264(3) 0.03309(14) 0.0293(9) Uani 1 1 d .
H23 H 0.5614 0.6749 0.0336 0.035 Uiso 1 1 calc R
C24 C 0.4750(4) 0.8206(3) -0.00687(14) 0.0304(9) Uani 1 1 d .
H24 H 0.5484 0.8332 -0.0336 0.036 Uiso 1 1 calc R
C25 C 0.3623(4) 0.8956(3) -0.00801(14) 0.0316(9) Uani 1 1 d .
H25 H 0.3573 0.9603 -0.0355 0.038 Uiso 1 1 calc R
C26 C 0.2568(4) 0.8774(3) 0.03046(14) 0.0298(9) Uani 1 1 d .
H26 H 0.1784 0.9295 0.0298 0.036 Uiso 1 1 calc R
C27 C 0.2644(3) 0.7834(3) 0.07028(13) 0.0276(8) Uani 1 1 d .
H27 H 0.1907 0.7713 0.0969 0.033 Uiso 1 1 calc R
C28 C 0.2953(3) 0.4985(3) 0.08940(14) 0.0271(8) Uani 1 1 d .
C29 C 0.2433(3) 0.4951(3) 0.02971(14) 0.0327(9) Uani 1 1 d .
H29 H 0.2635 0.5584 0.0033 0.039 Uiso 1 1 calc R
C30 C 0.1630(4) 0.4018(3) 0.00818(16) 0.0400(10) Uani 1 1 d .
H30 H 0.1275 0.4016 -0.0328 0.048 Uiso 1 1 calc R
C31 C 0.1336(4) 0.3094(3) 0.04506(17) 0.0415(10) Uani 1 1 d .
H31 H 0.0773 0.2453 0.0301 0.050 Uiso 1 1 calc R
C32 C 0.1869(4) 0.3101(3) 0.10447(17) 0.0438(10) Uani 1 1 d .
H32 H 0.1692 0.2454 0.1304 0.053 Uiso 1 1 calc R
C33 C 0.2653(4) 0.4042(3) 0.12581(16) 0.0373(10) Uani 1 1 d .
H33 H 0.2999 0.4044 0.1669 0.045 Uiso 1 1 calc R
H1 H 0.4618 0.7846 0.1749 0.062(12) Uiso 1 1 d R
H2 H 0.6193 0.8218 0.2048 0.062(12) Uiso 1 1 d R

loop_
_atom_site_aniso_label
_atom_site_aniso_U_11
_atom_site_aniso_U_22
_atom_site_aniso_U_33
_atom_site_aniso_U_23
_atom_site_aniso_U_13
_atom_site_aniso_U_12
N1 0.0237(16) 0.0336(17) 0.0278(16) -0.0020(13) -0.0058(13) 0.0074(15)
C1 0.0189(19) 0.032(2) 0.0205(17) 0.0037(16) -0.0017(14) 0.0036(17)
C2 0.0231(19) 0.036(2) 0.0140(17) 0.0025(15) -0.0034(14) -0.0028(18)
C3 0.0167(18) 0.040(2) 0.0185(17) 0.0032(16) -0.0035(14) 0.0002(18)
C4 0.0214(19) 0.036(2) 0.0163(17) 0.0006(15) 0.0025(14) 0.0004(17)
C5 0.025(2) 0.033(2) 0.0192(18) -0.0018(16) -0.0041(15) 0.0000(18)
C6 0.0163(18) 0.037(2) 0.0158(17) 0.0002(15) -0.0018(14) -0.0019(17)
C7 0.024(2) 0.041(2) 0.032(2) -0.0035(17) -0.0063(16) 0.0032(18)
C8 0.0185(18) 0.040(2) 0.0187(17) 0.0008(16) -0.0007(14) 0.0005(18)
C9 0.0199(19) 0.039(2) 0.0168(18) 0.0009(16) -0.0047(14) -0.0040(17)
C10 0.025(2) 0.064(3) 0.0192(19) 0.0058(18) -0.0005(16) 0.002(2)
C11 0.019(2) 0.084(3) 0.028(2) 0.010(2) -0.0032(16) 0.006(2)
C12 0.028(2) 0.047(2) 0.022(2) 0.0039(18) -0.0052(16) 0.0042(19)
C13 0.024(2) 0.045(2) 0.0204(18) 0.0012(16) -0.0051(15) -0.0001(19)
C14 0.0184(19) 0.044(2) 0.0260(19) -0.0024(17) 0.0001(15) -0.0009(18)
C15 0.0136(17) 0.034(2) 0.0210(18) 0.0001(16) -0.0029(14) 0.0013(17)
C16 0.0184(19) 0.041(2) 0.0248(19) -0.0046(18) -0.0058(15) -0.0008(18)
C17 0.0181(19) 0.038(2) 0.033(2) -0.0056(18) -0.0035(15) -0.0009(18)
C18 0.024(2) 0.037(2) 0.035(2) 0.0036(18) -0.0012(16) 0.0018(19)
C19 0.036(2) 0.040(2) 0.0217(19) 0.0000(18) 0.0014(16) 0.001(2)
C20 0.035(2) 0.036(2) 0.0230(19) 0.0000(17) -0.0033(16) -0.0021(19)
C21 0.0203(19) 0.040(2) 0.0179(17) 0.0016(15) -0.0033(14) 0.0002(18)
C22 0.0178(19) 0.037(2) 0.0174(17) -0.0010(15) -0.0065(14) 0.0015(17)
C23 0.0216(19) 0.042(2) 0.0236(19) 0.0025(17) -0.0061(16) -0.0004(18)
C24 0.029(2) 0.039(2) 0.0230(19) 0.0032(17) -0.0009(15) -0.006(2)
C25 0.033(2) 0.037(2) 0.024(2) 0.0028(16) -0.0081(17) 0.000(2)
C26 0.023(2) 0.039(2) 0.027(2) 0.0019(17) -0.0048(16) 0.0056(18)
C27 0.0208(19) 0.042(2) 0.0197(18) 0.0009(16) -0.0010(15) 0.0007(18)
C28 0.0145(18) 0.035(2) 0.031(2) 0.0008(17) -0.0009(15) 0.0060(17)
C29 0.027(2) 0.048(2) 0.023(2) -0.0004(17) 0.0003(16) -0.004(2)
C30 0.030(2) 0.057(3) 0.033(2) -0.011(2) -0.0038(17) -0.007(2)
C31 0.033(2) 0.048(2) 0.045(2) -0.012(2) 0.0092(19) -0.011(2)
C32 0.035(2) 0.042(2) 0.054(3) 0.006(2) -0.004(2) -0.009(2)
C33 0.028(2) 0.050(2) 0.033(2) 0.0075(19) -0.0045(17) -0.005(2)

loop_
_atom_type_symbol
_atom_type_description
_atom_type_scat_dispersion_real
_atom_type_scat_dispersion_imag
_atom_type_scat_source
C C 0.0033 0.0016 'International Tables Vol C Tables 4.2.6.8 and 6.1.1.4'
H H 0.0000 0.0000 'International Tables Vol C Tables 4.2.6.8 and 6.1.1.4'
N N 0.0061 0.0033 'International Tables Vol C Tables 4.2.6.8 and 6.1.1.4'

loop_
_geom_angle_atom_site_label_1
_geom_angle_atom_site_label_2
_geom_angle_atom_site_label_3
_geom_angle
C1 N1 H1 121.7
C1 N1 H2 114.1
H1 N1 H2 107.9
C2 C1 C6 119.2(3)
C2 C1 N1 119.7(3)
C6 C1 N1 121.0(3)
C3 C2 C1 119.1(3)
C3 C2 C8 121.7(3)
C1 C2 C8 119.1(3)
C4 C3 C2 122.3(3)
C4 C3 H3 118.8
C2 C3 H3 118.8
C3 C4 C5 117.8(3)
C3 C4 C7 120.6(3)
C5 C4 C7 121.6(3)
C6 C5 C4 121.8(3)
C6 C5 H5 119.1
C4 C5 H5 119.1
C5 C6 C1 119.8(3)
C5 C6 C21 121.7(3)
C1 C6 C21 118.5(3)
C4 C7 H7A 109.5
C4 C7 H7B 109.5
H7A C7 H7B 109.5
C4 C7 H7C 109.5
H7A C7 H7C 109.5
H7B C7 H7C 109.5
C2 C8 C15 111.9(2)
C2 C8 C9 112.1(3)
C15 C8 C9 113.0(3)
C2 C8 H8 106.5
C15 C8 H8 106.5
C9 C8 H8 106.5
C10 C9 C14 118.6(3)
C10 C9 C8 123.0(3)
C14 C9 C8 118.3(3)
C9 C10 C11 120.9(3)
C9 C10 H10 119.6
C11 C10 H10 119.6
C12 C11 C10 120.1(4)
C12 C11 H11 119.9
C10 C11 H11 119.9
C13 C12 C11 119.7(3)
C13 C12 H12 120.1
C11 C12 H12 120.1
C12 C13 C14 119.7(3)
C12 C13 H13 120.1
C14 C13 H13 120.1
C13 C14 C9 121.0(3)
C13 C14 H14 119.5
C9 C14 H14 119.5
C16 C15 C20 118.0(3)
C16 C15 C8 120.2(3)
C20 C15 C8 121.8(3)
C17 C16 C15 121.6(3)
C17 C16 H16 119.2
C15 C16 H16 119.2
C16 C17 C18 119.9(3)
C16 C17 H17 120.1
C18 C17 H17 120.1
C19 C18 C17 119.2(3)
C19 C18 H18 120.4
C17 C18 H18 120.4
C18 C19 C20 120.6(3)
C18 C19 H19 119.7
C20 C19 H19 119.7
C19 C20 C15 120.6(3)
C19 C20 H20 119.7
C15 C20 H20 119.7
C28 C21 C22 112.1(2)
C28 C21 C6 114.1(3)
C22 C21 C6 111.0(3)
C28 C21 H21 106.4
C22 C21 H21 106.4
C6 C21 H21 106.4
C23 C22 C27 118.0(3)
C23 C22 C21 121.9(3)
C27 C22 C21 120.1(3)
C22 C23 C24 120.9(3)
C22 C23 H23 119.5
C24 C23 H23 119.5
C25 C24 C23 120.1(3)
C25 C24 H24 119.9
C23 C24 H24 119.9
C24 C25 C26 119.9(3)
C24 C25 H25 120.0
C26 C25 H25 120.0
C25 C26 C27 119.9(3)
C25 C26 H26 120.1
C27 C26 H26 120.1
C26 C27 C22 121.1(3)
C26 C27 H27 119.4
C22 C27 H27 119.4
C33 C28 C29 117.5(3)
C33 C28 C21 120.2(3)
C29 C28 C21 122.3(3)
C30 C29 C28 121.0(3)
C30 C29 H29 119.5
C28 C29 H29 119.5
C31 C30 C29 120.6(3)
C31 C30 H30 119.7
C29 C30 H30 119.7
C30 C31 C32 119.2(4)
C30 C31 H31 120.4
C32 C31 H31 120.4
C33 C32 C31 119.8(4)
C33 C32 H32 120.1
C31 C32 H32 120.1
C32 C33 C28 121.8(3)
C32 C33 H33 119.1
C28 C33 H33 119.1

loop_
_geom_bond_atom_site_label_1
_geom_bond_atom_site_label_2
_geom_bond_distance
N1 C1 1.398(4)
N1 H1 0.9755
N1 H2 1.0764
C1 C2 1.398(4)
C1 C6 1.398(4)
C2 C3 1.383(4)
C2 C8 1.518(4)
C3 C4 1.378(4)
C3 H3 0.9500
C4 C5 1.384(4)
C4 C7 1.497(4)
C5 C6 1.375(4)
C5 H5 0.9500
C6 C21 1.528(4)
C7 H7A 0.9800
C7 H7B 0.9800
C7 H7C 0.9800
C8 C15 1.524(4)
C8 C9 1.526(4)
C8 H8 1.0000
C9 C10 1.356(4)
C9 C14 1.383(4)
C10 C11 1.389(4)
C10 H10 0.9500
C11 C12 1.370(5)
C11 H11 0.9500
C12 C13 1.367(5)
C12 H12 0.9500
C13 C14 1.382(4)
C13 H13 0.9500
C14 H14 0.9500
C15 C16 1.379(4)
C15 C20 1.389(4)
C16 C17 1.370(4)
C16 H16 0.9500
C17 C18 1.386(4)
C17 H17 0.9500
C18 C19 1.373(4)
C18 H18 0.9500
C19 C20 1.376(4)
C19 H19 0.9500
C20 H20 0.9500
C21 C28 1.509(4)
C21 C22 1.518(4)
C21 H21 1.0000
C22 C23 1.375(4)
C22 C27 1.383(4)
C23 C24 1.382(4)
C23 H23 0.9500
C24 C25 1.367(4)
C24 H24 0.9500
C25 C26 1.367(4)
C25 H25 0.9500
C26 C27 1.380(4)
C26 H26 0.9500
C27 H27 0.9500
C28 C33 1.375(5)
C28 C29 1.385(4)
C29 C30 1.373(4)
C29 H29 0.9500
C30 C31 1.363(5)
C30 H30 0.9500
C31 C32 1.382(5)
C31 H31 0.9500
C32 C33 1.368(4)
C32 H32 0.9500
C33 H33 0.9500
